data_7154251
loop_
_publ_author_name
'Senthilkumar, B.'
'Gonnade, R. G.'
'Ramana, C. V.'

_publ_section_title
;
 Pd-catalyzed benzylic C-H oxidation of cyclotriveratrylene - product
 diversity.
;
_journal_issue 8
_journal_name_full 'Organic &amp; biomolecular chemistry'
_journal_page_first 2323
_journal_page_last 2329
_journal_paper_doi 10.1039/c4ob02469a
_journal_volume 13
_journal_year 2015
_chemical_formula_moiety 'C31 H32 O11, (CH3OH)'
_chemical_formula_sum 'C32 H36 O12'
_chemical_formula_weight 612.61
_chemical_name_systematic
; 
 ? 
;
_space_group_IT_number 14
_symmetry_cell_setting monoclinic
_symmetry_space_group_name_Hall '-P 2ybc'
_symmetry_space_group_name_H-M 'P 1 21/c 1'
_atom_sites_solution_hydrogens geom
_atom_sites_solution_primary direct
_atom_sites_solution_secondary difmap
_audit_creation_method SHELXL-97
_audit_update_record
;
2014-09-30 deposited with the CCDC.
2014-12-12 downloaded from the CCDC.
;
_cell_angle_alpha 90.00
_cell_angle_beta 90.4670(10)
_cell_angle_gamma 90.00
_cell_formula_units_Z 4
_cell_length_a 10.9061(8)
_cell_length_b 13.3097(10)
_cell_length_c 21.2966(15)
_cell_measurement_reflns_used 4704
_cell_measurement_temperature 297(2)
_cell_measurement_theta_max 26.65
_cell_measurement_theta_min 2.41
_cell_volume 3091.2(4)
_computing_cell_refinement 'Bruker SAINT'
_computing_data_collection 'Bruker APEX2'
_computing_data_reduction 'Bruker SAINT'
_computing_molecular_graphics 'Bruker SHELXTL'
_computing_publication_material 'Bruker SHELXTL'
_computing_structure_refinement 'SHELXL-97 (Sheldrick, 2008)'
_computing_structure_solution 'SHELXS-97 (Sheldrick, 2008)'
_diffrn_ambient_temperature 297(2)
_diffrn_measured_fraction_theta_full 0.998
_diffrn_measured_fraction_theta_max 0.998
_diffrn_measurement_device 'CCD Area Detector'
_diffrn_measurement_device_type 'Bruker APEX-II CCD'
_diffrn_measurement_method '\f and \w scans'
_diffrn_radiation_monochromator graphite
_diffrn_radiation_source 'fine-focus sealed tube'
_diffrn_radiation_type MoK\a
_diffrn_radiation_wavelength 0.71073
_diffrn_reflns_av_R_equivalents 0.0293
_diffrn_reflns_av_sigmaI/netI 0.0305
_diffrn_reflns_limit_h_max 12
_diffrn_reflns_limit_h_min -12
_diffrn_reflns_limit_k_max 15
_diffrn_reflns_limit_k_min -15
_diffrn_reflns_limit_l_max 25
_diffrn_reflns_limit_l_min -19
_diffrn_reflns_number 15301
_diffrn_reflns_theta_full 25.00
_diffrn_reflns_theta_max 25.00
_diffrn_reflns_theta_min 1.80
_exptl_absorpt_coefficient_mu 0.101
_exptl_absorpt_correction_T_max 0.9866
_exptl_absorpt_correction_T_min 0.9680
_exptl_absorpt_correction_type multi-scan
_exptl_absorpt_process_details 'SADABS (Bruker, 2006)'
_exptl_crystal_colour colourless
_exptl_crystal_density_diffrn 1.316
_exptl_crystal_density_method 'not measured'
_exptl_crystal_description plate
_exptl_crystal_F_000 1296
_exptl_crystal_recrystallization_method 'Re-crystallisation from solvent: Methanol'
_exptl_crystal_size_max 0.32
_exptl_crystal_size_mid 0.19
_exptl_crystal_size_min 0.13
_refine_diff_density_max 0.322
_refine_diff_density_min -0.294
_refine_diff_density_rms 0.041
_refine_ls_extinction_method none
_refine_ls_goodness_of_fit_ref 1.032
_refine_ls_hydrogen_treatment constr
_refine_ls_matrix_type full
_refine_ls_number_parameters 407
_refine_ls_number_reflns 5436
_refine_ls_number_restraints 0
_refine_ls_restrained_S_all 1.032
_refine_ls_R_factor_all 0.0683
_refine_ls_R_factor_gt 0.0523
_refine_ls_shift/su_max 0.000
_refine_ls_shift/su_mean 0.000
_refine_ls_structure_factor_coef Fsqd
_refine_ls_weighting_details 'calc w=1/[\s^2^(Fo^2^)+(0.0685P)^2^+1.1161P] where P=(Fo^2^+2Fc^2^)/3'
_refine_ls_weighting_scheme calc
_refine_ls_wR_factor_gt 0.1332
_refine_ls_wR_factor_ref 0.1444
_reflns_number_gt 4166
_reflns_number_total 5436
_reflns_threshold_expression >2sigma(I)
_cod_data_source_file c4ob02469a2.cif
_cod_data_source_block 7
_cod_depositor_comments 'Adding full bibliography for 7154250--7154253.cif.'
_cod_original_sg_symbol_H-M P2(1)/c
_cod_database_code 7154251

loop_
_symmetry_equiv_pos_as_xyz
'x, y, z'
'-x, y+1/2, -z+1/2'
'-x, -y, -z'
'x, -y-1/2, z-1/2'

loop_
_atom_site_label
_atom_site_type_symbol
_atom_site_fract_x
_atom_site_fract_y
_atom_site_fract_z
_atom_site_U_iso_or_equiv
_atom_site_adp_type
_atom_site_occupancy
_atom_site_symmetry_multiplicity
_atom_site_calc_flag
_atom_site_refinement_flags
O1 O 0.50857(16) 0.33059(15) 0.20880(7) 0.0692(5) Uani 1 1 d .
O2 O 0.69239(14) 0.34165(13) 0.13458(7) 0.0568(4) Uani 1 1 d .
O3 O 0.17755(16) 0.41831(14) -0.23815(8) 0.0688(5) Uani 1 1 d .
O4 O 0.06734(17) 0.24929(15) -0.22618(8) 0.0748(6) Uani 1 1 d .
O5 O 0.07439(17) -0.09511(12) 0.07714(8) 0.0646(5) Uani 1 1 d .
O6 O -0.03598(16) 0.04167(13) 0.13970(8) 0.0684(5) Uani 1 1 d .
O7 O 0.34868(14) 0.06179(11) -0.07447(7) 0.0521(4) Uani 1 1 d .
O8 O 0.5455(2) 0.1000(2) -0.06994(18) 0.1475(14) Uani 1 1 d .
O9 O 0.13000(13) 0.37376(11) 0.07857(7) 0.0469(4) Uani 1 1 d .
O10 O 0.1699(3) 0.50873(17) 0.02079(11) 0.1101(9) Uani 1 1 d .
O11 O 0.51668(15) 0.41186(14) -0.07603(7) 0.0659(5) Uani 1 1 d .
C1 C 0.36379(19) 0.32279(16) 0.12177(10) 0.0456(5) Uani 1 1 d .
H1 H 0.2982 0.3136 0.1488 0.055 Uiso 1 1 calc R
C2 C 0.4798(2) 0.33099(17) 0.14668(10) 0.0474(5) Uani 1 1 d .
C3 C 0.57989(19) 0.34077(16) 0.10599(10) 0.0443(5) Uani 1 1 d .
C4 C 0.55851(19) 0.34960(16) 0.04280(10) 0.0432(5) Uani 1 1 d .
H4 H 0.6246 0.3597 0.0162 0.052 Uiso 1 1 calc R
C5 C 0.43469(19) 0.36182(16) -0.05252(10) 0.0447(5) Uani 1 1 d .
C6 C 0.3016(2) 0.38837(16) -0.14480(10) 0.0455(5) Uani 1 1 d .
H6 H 0.3409 0.4500 -0.1489 0.055 Uiso 1 1 calc R
C7 C 0.2128(2) 0.36164(17) -0.18756(10) 0.0480(5) Uani 1 1 d .
C8 C 0.1531(2) 0.26876(18) -0.18110(10) 0.0497(5) Uani 1 1 d .
C9 C 0.1855(2) 0.20488(17) -0.13267(9) 0.0464(5) Uani 1 1 d .
H9 H 0.1455 0.1436 -0.1285 0.056 Uiso 1 1 calc R
C10 C 0.3176(2) 0.15381(15) -0.04130(9) 0.0428(5) Uani 1 1 d .
H10 H 0.3911 0.1787 -0.0196 0.051 Uiso 1 1 calc R
C11 C 0.1898(2) 0.02843(16) 0.01790(10) 0.0453(5) Uani 1 1 d .
H11 H 0.2259 -0.0214 -0.0063 0.054 Uiso 1 1 calc R
C12 C 0.1066(2) 0.00154(16) 0.06327(10) 0.0467(5) Uani 1 1 d .
C13 C 0.0498(2) 0.07630(17) 0.09841(10) 0.0475(5) Uani 1 1 d .
C14 C 0.08245(19) 0.17538(17) 0.08986(10) 0.0453(5) Uani 1 1 d .
H14 H 0.0467 0.2246 0.1147 0.054 Uiso 1 1 calc R
C15 C 0.20688(18) 0.31339(15) 0.03748(10) 0.0413(5) Uani 1 1 d .
H15 H 0.1953 0.3348 -0.0062 0.050 Uiso 1 1 calc R
C16 C 0.34063(19) 0.32770(15) 0.05707(9) 0.0406(5) Uani 1 1 d .
C17 C 0.43953(18) 0.34383(15) 0.01686(9) 0.0409(5) Uani 1 1 d .
C18 C 0.33447(19) 0.32450(15) -0.09491(9) 0.0412(5) Uani 1 1 d .
C19 C 0.27772(19) 0.23114(16) -0.08985(9) 0.0415(5) Uani 1 1 d .
C20 C 0.22102(18) 0.12882(16) 0.00748(9) 0.0404(5) Uani 1 1 d .
C21 C 0.16833(18) 0.20368(16) 0.04457(9) 0.0399(5) Uani 1 1 d .
C22 C 0.4089(3) 0.3309(3) 0.25210(12) 0.0942(11) Uani 1 1 d .
H22A H 0.3573 0.3879 0.2440 0.141 Uiso 1 1 calc R
H22B H 0.4406 0.3346 0.2942 0.141 Uiso 1 1 calc R
H22C H 0.3621 0.2703 0.2472 0.141 Uiso 1 1 calc R
C23 C 0.7951(2) 0.3547(2) 0.09590(13) 0.0696(7) Uani 1 1 d .
H23A H 0.7974 0.3018 0.0652 0.104 Uiso 1 1 calc R
H23B H 0.8684 0.3527 0.1211 0.104 Uiso 1 1 calc R
H23C H 0.7895 0.4184 0.0750 0.104 Uiso 1 1 calc R
C24 C 0.2581(3) 0.4933(2) -0.25910(13) 0.0717(8) Uani 1 1 d .
H24A H 0.2558 0.5494 -0.2308 0.108 Uiso 1 1 calc R
H24B H 0.2336 0.5149 -0.3003 0.108 Uiso 1 1 calc R
H24C H 0.3399 0.4669 -0.2605 0.108 Uiso 1 1 calc R
C25 C 0.0126(4) 0.1535(3) -0.22710(15) 0.1037(13) Uani 1 1 d .
H25A H 0.0742 0.1034 -0.2344 0.155 Uiso 1 1 calc R
H25B H -0.0479 0.1508 -0.2601 0.155 Uiso 1 1 calc R
H25C H -0.0260 0.1410 -0.1875 0.155 Uiso 1 1 calc R
C26 C 0.1340(3) -0.17368(19) 0.04501(14) 0.0729(8) Uani 1 1 d .
H26A H 0.1172 -0.1682 0.0008 0.109 Uiso 1 1 calc R
H26B H 0.1047 -0.2372 0.0601 0.109 Uiso 1 1 calc R
H26C H 0.2209 -0.1691 0.0522 0.109 Uiso 1 1 calc R
C27 C -0.1037(3) 0.1117(2) 0.17480(14) 0.0769(8) Uani 1 1 d .
H27A H -0.0489 0.1500 0.2010 0.115 Uiso 1 1 calc R
H27B H -0.1615 0.0768 0.2006 0.115 Uiso 1 1 calc R
H27C H -0.1467 0.1561 0.1468 0.115 Uiso 1 1 calc R
C28 C 0.4659(3) 0.0421(2) -0.08347(14) 0.0703(7) Uani 1 1 d .
C29 C 0.4846(3) -0.0581(2) -0.11379(17) 0.0940(10) Uani 1 1 d .
H29A H 0.4504 -0.0571 -0.1555 0.141 Uiso 1 1 calc R
H29B H 0.4446 -0.1091 -0.0895 0.141 Uiso 1 1 calc R
H29C H 0.5707 -0.0724 -0.1158 0.141 Uiso 1 1 calc R
C30 C 0.1226(2) 0.47196(19) 0.06583(12) 0.0595(6) Uani 1 1 d .
C31 C 0.0543(3) 0.5298(2) 0.11382(15) 0.0773(8) Uani 1 1 d .
H31A H 0.1051 0.5387 0.1504 0.116 Uiso 1 1 calc R
H31B H -0.0186 0.4937 0.1250 0.116 Uiso 1 1 calc R
H31C H 0.0321 0.5942 0.0970 0.116 Uiso 1 1 calc R
C32 C 0.6733(6) 0.3208(5) 0.8024(3) 0.189(3) Uani 1 1 d .
H32A H 0.7328 0.3088 0.7703 0.284 Uiso 1 1 calc R
H32B H 0.5964 0.2914 0.7902 0.284 Uiso 1 1 calc R
H32C H 0.7010 0.2913 0.8411 0.284 Uiso 1 1 calc R
O12 O 0.6588(5) 0.4215(4) 0.8103(2) 0.1871(17) Uani 1 1 d .
H12A H 0.6099 0.4318 0.8387 0.281 Uiso 1 1 calc R

loop_
_atom_site_aniso_label
_atom_site_aniso_U_11
_atom_site_aniso_U_22
_atom_site_aniso_U_33
_atom_site_aniso_U_23
_atom_site_aniso_U_13
_atom_site_aniso_U_12
O1 0.0628(11) 0.1044(15) 0.0405(9) 0.0066(9) 0.0003(8) -0.0136(10)
O2 0.0461(9) 0.0698(11) 0.0544(9) 0.0045(8) -0.0038(7) -0.0082(8)
O3 0.0730(11) 0.0692(12) 0.0640(11) 0.0257(9) -0.0165(9) -0.0144(9)
O4 0.0868(13) 0.0749(13) 0.0624(11) 0.0168(9) -0.0258(9) -0.0297(10)
O5 0.0839(12) 0.0419(10) 0.0683(11) 0.0033(8) 0.0185(9) -0.0142(9)
O6 0.0772(12) 0.0555(11) 0.0731(11) 0.0001(9) 0.0325(9) -0.0163(9)
O7 0.0550(9) 0.0456(9) 0.0558(9) -0.0047(7) 0.0112(7) 0.0017(7)
O8 0.0578(14) 0.124(2) 0.260(4) -0.082(2) 0.0144(18) 0.0023(14)
O9 0.0496(9) 0.0385(9) 0.0528(9) 0.0010(6) 0.0122(7) 0.0022(7)
O10 0.165(2) 0.0627(14) 0.1033(17) 0.0278(12) 0.0618(17) 0.0214(14)
O11 0.0628(10) 0.0821(13) 0.0529(10) 0.0142(9) 0.0028(8) -0.0280(9)
C1 0.0453(12) 0.0460(13) 0.0456(12) -0.0011(9) 0.0093(10) -0.0068(9)
C2 0.0548(14) 0.0464(13) 0.0410(12) 0.0003(9) 0.0023(10) -0.0070(10)
C3 0.0445(12) 0.0405(12) 0.0479(12) -0.0010(9) -0.0012(10) -0.0063(9)
C4 0.0419(11) 0.0417(12) 0.0461(12) -0.0012(9) 0.0068(9) -0.0049(9)
C5 0.0459(12) 0.0427(12) 0.0457(12) 0.0022(9) 0.0060(9) -0.0058(10)
C6 0.0514(12) 0.0397(12) 0.0455(12) 0.0021(9) 0.0066(10) -0.0033(10)
C7 0.0531(13) 0.0486(14) 0.0424(12) 0.0061(10) 0.0020(10) 0.0005(10)
C8 0.0523(13) 0.0556(15) 0.0412(12) 0.0009(10) -0.0012(10) -0.0064(11)
C9 0.0536(13) 0.0436(13) 0.0420(11) -0.0007(9) 0.0058(10) -0.0097(10)
C10 0.0490(12) 0.0375(12) 0.0420(11) -0.0024(9) 0.0051(9) -0.0015(9)
C11 0.0539(13) 0.0403(12) 0.0419(11) -0.0009(9) 0.0005(10) -0.0020(10)
C12 0.0546(13) 0.0406(13) 0.0448(12) 0.0045(9) -0.0007(10) -0.0112(10)
C13 0.0485(12) 0.0506(14) 0.0435(12) 0.0033(10) 0.0072(9) -0.0099(10)
C14 0.0440(12) 0.0441(13) 0.0479(12) -0.0028(9) 0.0048(9) -0.0051(9)
C15 0.0421(11) 0.0403(12) 0.0417(11) -0.0015(9) 0.0069(9) -0.0012(9)
C16 0.0461(12) 0.0321(11) 0.0437(11) -0.0030(8) 0.0063(9) -0.0032(9)
C17 0.0437(12) 0.0368(12) 0.0423(11) -0.0022(9) 0.0050(9) -0.0049(9)
C18 0.0448(11) 0.0410(12) 0.0378(11) -0.0003(9) 0.0076(9) -0.0005(9)
C19 0.0453(11) 0.0426(12) 0.0366(11) -0.0010(9) 0.0080(9) -0.0003(9)
C20 0.0426(11) 0.0414(12) 0.0371(11) 0.0032(9) -0.0012(8) -0.0035(9)
C21 0.0381(11) 0.0408(12) 0.0407(11) 0.0017(9) -0.0007(8) -0.0035(9)
C22 0.085(2) 0.155(3) 0.0430(15) 0.0076(17) 0.0139(14) -0.013(2)
C23 0.0449(14) 0.093(2) 0.0713(17) 0.0058(15) 0.0011(12) -0.0005(13)
C24 0.0836(19) 0.0693(19) 0.0621(16) 0.0241(13) -0.0028(14) -0.0035(15)
C25 0.142(3) 0.094(3) 0.074(2) 0.0197(17) -0.048(2) -0.061(2)
C26 0.099(2) 0.0409(15) 0.0791(19) 0.0006(13) 0.0095(16) -0.0070(14)
C27 0.0781(18) 0.0721(19) 0.0810(19) -0.0026(15) 0.0374(15) -0.0121(15)
C28 0.0616(17) 0.0645(18) 0.0849(19) -0.0066(14) 0.0069(14) 0.0129(14)
C29 0.106(2) 0.075(2) 0.101(2) -0.0137(18) 0.0233(19) 0.0294(19)
C30 0.0639(15) 0.0462(15) 0.0687(16) 0.0068(12) 0.0130(13) 0.0022(11)
C31 0.0809(19) 0.0544(17) 0.097(2) -0.0119(15) 0.0225(16) 0.0057(14)
C32 0.225(7) 0.173(6) 0.171(6) -0.031(5) 0.059(5) -0.096(6)
O12 0.219(4) 0.188(4) 0.155(3) 0.029(3) 0.094(3) -0.006(3)

loop_
_atom_type_symbol
_atom_type_description
_atom_type_scat_dispersion_real
_atom_type_scat_dispersion_imag
_atom_type_scat_source
C C 0.0033 0.0016 'International Tables Vol C Tables 4.2.6.8 and 6.1.1.4'
H H 0.0000 0.0000 'International Tables Vol C Tables 4.2.6.8 and 6.1.1.4'
O O 0.0106 0.0060 'International Tables Vol C Tables 4.2.6.8 and 6.1.1.4'

loop_
_geom_angle_atom_site_label_1
_geom_angle_atom_site_label_2
_geom_angle_atom_site_label_3
_geom_angle
C2 O1 C22 117.2(2)
C3 O2 C23 117.19(18)
C7 O3 C24 118.00(19)
C8 O4 C25 118.1(2)
C12 O5 C26 118.19(18)
C13 O6 C27 118.81(19)
C28 O7 C10 117.87(19)
C30 O9 C15 116.80(17)
C2 C1 C16 122.35(19)
O1 C2 C1 125.6(2)
O1 C2 C3 115.26(19)
C1 C2 C3 119.16(19)
O2 C3 C4 125.65(19)
O2 C3 C2 115.20(18)
C4 C3 C2 119.15(19)
C3 C4 C17 121.99(19)
O11 C5 C18 117.76(19)
O11 C5 C17 118.04(19)
C18 C5 C17 124.18(18)
C7 C6 C18 121.3(2)
O3 C7 C6 124.9(2)
O3 C7 C8 115.8(2)
C6 C7 C8 119.3(2)
O4 C8 C9 125.5(2)
O4 C8 C7 114.54(19)
C9 C8 C7 119.9(2)
C8 C9 C19 120.8(2)
O7 C10 C19 107.83(16)
O7 C10 C20 108.23(16)
C19 C10 C20 114.64(17)
C12 C11 C20 121.5(2)
O5 C12 C11 124.6(2)
O5 C12 C13 116.11(19)
C11 C12 C13 119.3(2)
O6 C13 C14 125.8(2)
O6 C13 C12 114.4(2)
C14 C13 C12 119.72(19)
C13 C14 C21 121.5(2)
O9 C15 C16 108.67(16)
O9 C15 C21 107.91(15)
C16 C15 C21 110.83(17)
C17 C16 C1 118.39(19)
C17 C16 C15 126.29(18)
C1 C16 C15 115.31(17)
C16 C17 C4 118.74(19)
C16 C17 C5 127.39(19)
C4 C17 C5 113.78(17)
C19 C18 C6 119.18(19)
C19 C18 C5 124.91(19)
C6 C18 C5 115.84(19)
C18 C19 C9 119.40(19)
C18 C19 C10 122.15(19)
C9 C19 C10 118.36(19)
C11 C20 C21 119.35(18)
C11 C20 C10 119.23(19)
C21 C20 C10 121.31(18)
C20 C21 C14 118.51(19)
C20 C21 C15 120.72(17)
C14 C21 C15 120.73(18)
O8 C28 O7 122.7(3)
O8 C28 C29 125.3(3)
O7 C28 C29 112.0(3)
O10 C30 O9 122.5(2)
O10 C30 C31 124.2(3)
O9 C30 C31 113.4(2)

loop_
_geom_bond_atom_site_label_1
_geom_bond_atom_site_label_2
_geom_bond_distance
O1 C2 1.357(3)
O1 C22 1.431(3)
O2 C3 1.365(3)
O2 C23 1.406(3)
O3 C7 1.368(3)
O3 C24 1.405(3)
O4 C8 1.360(3)
O4 C25 1.408(3)
O5 C12 1.366(3)
O5 C26 1.412(3)
O6 C13 1.369(3)
O6 C27 1.408(3)
O7 C28 1.320(3)
O7 C10 1.455(2)
O8 C28 1.194(4)
O9 C30 1.337(3)
O9 C15 1.458(2)
O10 C30 1.197(3)
O11 C5 1.225(2)
C1 C2 1.372(3)
C1 C16 1.400(3)
C2 C3 1.405(3)
C3 C4 1.369(3)
C4 C17 1.408(3)
C5 C18 1.497(3)
C5 C17 1.497(3)
C6 C7 1.371(3)
C6 C18 1.405(3)
C7 C8 1.405(3)
C8 C9 1.381(3)
C9 C19 1.396(3)
C10 C19 1.520(3)
C10 C20 1.522(3)
C11 C12 1.378(3)
C11 C20 1.397(3)
C12 C13 1.393(3)
C13 C14 1.378(3)
C14 C21 1.401(3)
C15 C16 1.526(3)
C15 C21 1.527(3)
C16 C17 1.399(3)
C18 C19 1.393(3)
C20 C21 1.398(3)
C28 C29 1.497(4)
C30 C31 1.485(4)
C32 O12 1.360(7)

loop_
_geom_torsion_atom_site_label_1
_geom_torsion_atom_site_label_2
_geom_torsion_atom_site_label_3
_geom_torsion_atom_site_label_4
_geom_torsion
C22 O1 C2 C1 -6.1(4)
C22 O1 C2 C3 174.0(3)
C16 C1 C2 O1 177.5(2)
C16 C1 C2 C3 -2.5(3)
C23 O2 C3 C4 1.3(3)
C23 O2 C3 C2 -177.9(2)
O1 C2 C3 O2 4.2(3)
C1 C2 C3 O2 -175.8(2)
O1 C2 C3 C4 -175.1(2)
C1 C2 C3 C4 5.0(3)
O2 C3 C4 C17 177.4(2)
C2 C3 C4 C17 -3.5(3)
C24 O3 C7 C6 19.5(3)
C24 O3 C7 C8 -159.4(2)
C18 C6 C7 O3 -178.4(2)
C18 C6 C7 C8 0.4(3)
C25 O4 C8 C9 -5.0(4)
C25 O4 C8 C7 173.3(3)
O3 C7 C8 O4 -0.6(3)
C6 C7 C8 O4 -179.5(2)
O3 C7 C8 C9 177.8(2)
C6 C7 C8 C9 -1.1(3)
O4 C8 C9 C19 178.0(2)
C7 C8 C9 C19 -0.2(3)
C28 O7 C10 C19 101.3(2)
C28 O7 C10 C20 -134.2(2)
C26 O5 C12 C11 3.0(3)
C26 O5 C12 C13 -176.8(2)
C20 C11 C12 O5 -178.1(2)
C20 C11 C12 C13 1.8(3)
C27 O6 C13 C14 3.9(4)
C27 O6 C13 C12 -176.3(2)
O5 C12 C13 O6 -3.5(3)
C11 C12 C13 O6 176.6(2)
O5 C12 C13 C14 176.3(2)
C11 C12 C13 C14 -3.6(3)
O6 C13 C14 C21 -177.6(2)
C12 C13 C14 C21 2.7(3)
C30 O9 C15 C16 79.4(2)
C30 O9 C15 C21 -160.34(19)
C2 C1 C16 C17 -1.5(3)
C2 C1 C16 C15 177.9(2)
O9 C15 C16 C17 -135.3(2)
C21 C15 C16 C17 106.3(2)
O9 C15 C16 C1 45.4(2)
C21 C15 C16 C1 -73.0(2)
C1 C16 C17 C4 3.0(3)
C15 C16 C17 C4 -176.28(19)
C1 C16 C17 C5 -173.4(2)
C15 C16 C17 C5 7.3(3)
C3 C4 C17 C16 -0.6(3)
C3 C4 C17 C5 176.31(19)
O11 C5 C17 C16 151.6(2)
C18 C5 C17 C16 -27.0(3)
O11 C5 C17 C4 -25.0(3)
C18 C5 C17 C4 156.5(2)
C7 C6 C18 C19 1.6(3)
C7 C6 C18 C5 178.65(19)
O11 C5 C18 C19 142.6(2)
C17 C5 C18 C19 -38.9(3)
O11 C5 C18 C6 -34.2(3)
C17 C5 C18 C6 144.3(2)
C6 C18 C19 C9 -2.9(3)
C5 C18 C19 C9 -179.64(19)
C6 C18 C19 C10 173.58(18)
C5 C18 C19 C10 -3.1(3)
C8 C9 C19 C18 2.2(3)
C8 C9 C19 C10 -174.39(19)
O7 C10 C19 C18 -123.5(2)
C20 C10 C19 C18 115.9(2)
O7 C10 C19 C9 53.0(2)
C20 C10 C19 C9 -67.6(2)
C12 C11 C20 C21 1.1(3)
C12 C11 C20 C10 177.37(19)
O7 C10 C20 C11 7.2(3)
C19 C10 C20 C11 127.6(2)
O7 C10 C20 C21 -176.62(17)
C19 C10 C20 C21 -56.2(3)
C11 C20 C21 C14 -2.0(3)
C10 C20 C21 C14 -178.23(18)
C11 C20 C21 C15 175.83(18)
C10 C20 C21 C15 -0.4(3)
C13 C14 C21 C20 0.2(3)
C13 C14 C21 C15 -177.7(2)
O9 C15 C21 C20 175.74(17)
C16 C15 C21 C20 -65.4(2)
O9 C15 C21 C14 -6.5(3)
C16 C15 C21 C14 112.4(2)
C10 O7 C28 O8 -5.9(5)
C10 O7 C28 C29 175.8(2)
C15 O9 C30 O10 4.6(4)
C15 O9 C30 C31 -173.5(2)
